data_7041961
loop_
_publ_author_name
'Kagesawa, Koichi'
'Nishimura, Yuki'
'Yoshida, Hiroki'
'Breedlove, Brian K.'
'Yamashita, Masahiro'
'Miyasaka, Hitoshi'

_publ_section_title
;
 Slow relaxation of the magnetization observed in an antiferromagnetically
 ordered phase for SCM-based two-dimensional layered compounds.
;
_journal_issue 10
_journal_name_full 'Dalton transactions (Cambridge, England : 2003)'
_journal_page_first 3170
_journal_page_last 3178
_journal_paper_doi 10.1039/c6dt04636c
_journal_volume 46
_journal_year 2017
_chemical_formula_sum 'C37 H38 F6 Mn2 N4 O7 P'
_chemical_formula_weight 905.56
_chemical_name_systematic Mn(salen)(C6)(PF6)
_space_group_crystal_system triclinic
_space_group_IT_number 2
_space_group_name_Hall '-P 1'
_space_group_name_H-M_alt 'P -1'
_symmetry_space_group_name_Hall '-P 1'
_symmetry_space_group_name_H-M 'P -1'
_atom_sites_solution_hydrogens geom
_atom_sites_solution_primary direct
_atom_sites_solution_secondary difmap
_audit_creation_method SHELXL-2014/7
_audit_update_record
;
2016-04-25 deposited with the CCDC.
2017-02-06 downloaded from the CCDC.
;
_cell_angle_alpha 102.486(2)
_cell_angle_beta 106.621(2)
_cell_angle_gamma 102.174(2)
_cell_formula_units_Z 2
_cell_length_a 10.4231(14)
_cell_length_b 13.9670(18)
_cell_length_c 14.2811(19)
_cell_measurement_reflns_used 10762
_cell_measurement_temperature 93
_cell_measurement_theta_max 27.45
_cell_measurement_theta_min 1.56
_cell_volume 1860.6(4)
_computing_cell_refinement 'Bruker SAINT'
_computing_data_collection 'Bruker APEX2'
_computing_data_reduction 'Bruker SAINT'
_computing_molecular_graphics 'Bruker SHELXTL'
_computing_publication_material 'Bruker SHELXTL'
_computing_structure_refinement 'SHELXL-2014/7 (Sheldrick, 2014)'
_computing_structure_solution 'SHELXT 2014/4 (Sheldrick, 2014)'
_diffrn_ambient_temperature 93
_diffrn_detector_area_resol_mean '\w scans'
_diffrn_measured_fraction_theta_full 0.981
_diffrn_measured_fraction_theta_max 0.959
_diffrn_measurement_device_type graphite
_diffrn_measurement_method 'Bruker APEX-II CCD'
_diffrn_radiation_type MoK\a
_diffrn_radiation_wavelength 0.71073
_diffrn_reflns_av_R_equivalents 0.0133
_diffrn_reflns_av_unetI/netI 0.0306
_diffrn_reflns_Laue_measured_fraction_full 0.981
_diffrn_reflns_Laue_measured_fraction_max 0.959
_diffrn_reflns_limit_h_max 13
_diffrn_reflns_limit_h_min -9
_diffrn_reflns_limit_k_max 18
_diffrn_reflns_limit_k_min -15
_diffrn_reflns_limit_l_max 9
_diffrn_reflns_limit_l_min -18
_diffrn_reflns_number 10762
_diffrn_reflns_point_group_measured_fraction_full 0.981
_diffrn_reflns_point_group_measured_fraction_max 0.959
_diffrn_reflns_theta_full 25.242
_diffrn_reflns_theta_max 27.451
_diffrn_reflns_theta_min 1.557
_diffrn_source 'fine-focus sealed tube'
_exptl_absorpt_coefficient_mu 0.808
_exptl_absorpt_correction_T_max 0.9070
_exptl_absorpt_correction_T_min 0.7230
_exptl_absorpt_correction_type multi-scan
_exptl_absorpt_process_details
;
'SADABS V2014/5 (Bruker AXS Inc.)' 
;
_exptl_crystal_colour black
_exptl_crystal_density_diffrn 1.616
_exptl_crystal_density_method 'Not measured'
_exptl_crystal_description plate
_exptl_crystal_F_000 926
_exptl_crystal_size_max 0.429
_exptl_crystal_size_mid 0.170
_exptl_crystal_size_min 0.123
_refine_diff_density_max 0.932
_refine_diff_density_min -0.804
_refine_diff_density_rms 0.073
_refine_ls_extinction_method none
_refine_ls_goodness_of_fit_ref 2.277
_refine_ls_hydrogen_treatment constr
_refine_ls_matrix_type full
_refine_ls_number_parameters 516
_refine_ls_number_reflns 8170
_refine_ls_number_restraints 0
_refine_ls_restrained_S_all 2.277
_refine_ls_R_factor_all 0.0453
_refine_ls_R_factor_gt 0.0361
_refine_ls_shift/su_max 0.001
_refine_ls_shift/su_mean 0.000
_refine_ls_structure_factor_coef Fsqd
_refine_ls_weighting_details 'w=1/[\s^2^(Fo^2^)] where P=(Fo^2^+2Fc^2^)/3'
_refine_ls_weighting_scheme calc
_refine_ls_wR_factor_gt 0.0713
_refine_ls_wR_factor_ref 0.0725
_reflns_Friedel_coverage 0.000
_reflns_number_gt 6967
_reflns_number_total 8170
_reflns_threshold_expression 'I > 2\s(I)'
_cod_data_source_file c6dt04636c2.cif
_cod_data_source_block Mn-salen_C6_PF6
_cod_depositor_comments 'Adding full bibliography for 7041961--7041962.cif.'
_cod_database_code 7041961
_shelx_shelxl_version_number 2014/7
_shelx_space_group_comment
;
The symmetry employed for this shelxl refinement is uniquely defined
by the following loop, which should always be used as a source of
symmetry information in preference to the above space-group names.
They are only intended as comments.
;
_shelx_estimated_absorpt_t_min 0.7230
_shelx_estimated_absorpt_t_max 0.9070

loop_
_space_group_symop_operation_xyz
'x, y, z'
'-x, -y, -z'

loop_
_atom_site_label
_atom_site_type_symbol
_atom_site_fract_x
_atom_site_fract_y
_atom_site_fract_z
_atom_site_U_iso_or_equiv
_atom_site_adp_type
_atom_site_occupancy
_atom_site_site_symmetry_order
_atom_site_calc_flag
_atom_site_refinement_flags_posn
_atom_site_refinement_flags_adp
Mn1 Mn 0.51898(3) 0.91364(2) 0.90477(2) 0.01085(8) Uani 1 1 d . .
Mn2 Mn 0.48340(3) 0.62151(2) 0.54886(2) 0.00908(8) Uani 1 1 d . .
P1 P 0.09246(7) 0.39742(5) 0.82000(5) 0.01824(14) Uani 1 1 d . .
O5 O 0.54837(15) 0.74139(10) 0.68722(10) 0.0126(3) Uani 1 1 d . .
O1 O 0.60709(15) 0.55038(10) 0.60444(10) 0.0110(3) Uani 1 1 d . .
F2 F 0.23139(15) 0.49120(10) 0.85325(10) 0.0296(3) Uani 1 1 d . .
O2 O 0.59560(15) 0.67761(10) 0.48062(10) 0.0110(3) Uani 1 1 d . .
O6 O 0.64461(16) 0.88474(11) 0.81744(10) 0.0141(3) Uani 1 1 d . .
O4 O 0.60482(15) 1.05718(10) 0.96383(10) 0.0131(3) Uani 1 1 d . .
O3 O 0.37072(15) 0.92632(10) 0.80204(10) 0.0137(3) Uani 1 1 d . .
F1 F 0.00607(16) 0.45398(11) 0.74977(9) 0.0326(4) Uani 1 1 d . .
F6 F 0.05599(16) 0.45191(13) 0.91396(10) 0.0398(4) Uani 1 1 d . .
F3 F 0.12822(16) 0.34270(10) 0.72386(11) 0.0369(4) Uani 1 1 d . .
F5 F -0.04614(15) 0.30284(12) 0.78502(10) 0.0359(4) Uani 1 1 d . .
F4 F 0.17820(16) 0.34061(11) 0.88829(12) 0.0405(4) Uani 1 1 d . .
N1 N 0.33692(18) 0.54420(12) 0.59094(12) 0.0097(4) Uani 1 1 d . .
N4 N 0.42411(19) 0.76709(13) 0.87751(12) 0.0120(4) Uani 1 1 d . .
N3 N 0.65927(19) 0.88907(13) 1.01716(12) 0.0128(4) Uani 1 1 d . .
N2 N 0.32215(18) 0.66048(13) 0.47088(12) 0.0105(4) Uani 1 1 d . .
C27 C 0.4983(2) 0.50175(15) 0.72280(14) 0.0098(4) Uani 1 1 d . .
C12 C 0.7447(2) 1.09612(16) 0.99754(15) 0.0134(5) Uani 1 1 d . .
C18 C 0.4324(2) 0.73626(15) 0.36534(14) 0.0114(5) Uani 1 1 d . .
C1 C 0.2958(2) 0.71922(16) 0.82167(15) 0.0146(5) Uani 1 1 d . .
H1 H 0.2608 0.6503 0.8206 0.018 Uiso 1 1 calc R U
C7 C 0.2442(2) 0.86147(16) 0.75083(15) 0.0130(5) Uani 1 1 d . .
C26 C 0.3612(2) 0.50102(15) 0.66234(14) 0.0116(4) Uani 1 1 d . .
H26 H 0.2833 0.4662 0.6762 0.014 Uiso 1 1 calc R U
C32 C 0.6160(2) 0.53079(15) 0.69413(15) 0.0096(4) Uani 1 1 d . .
C11 C 0.8362(2) 1.04696(17) 1.05010(15) 0.0149(5) Uani 1 1 d . .
C34 C 0.6605(2) 0.89522(16) 0.65756(15) 0.0133(5) Uani 1 1 d . .
H34A H 0.6876 0.8518 0.6064 0.016 Uiso 1 1 calc R U
H34B H 0.7419 0.9557 0.6994 0.016 Uiso 1 1 calc R U
C31 C 0.7469(2) 0.53319(16) 0.75911(15) 0.0137(5) Uani 1 1 d . .
H31 H 0.8280 0.5545 0.7423 0.016 Uiso 1 1 calc R U
C23 C 0.4110(2) 0.78806(16) 0.29065(15) 0.0146(5) Uani 1 1 d . .
H23 H 0.3203 0.7940 0.2602 0.018 Uiso 1 1 calc R U
C33 C 0.6165(2) 0.83536(16) 0.72486(15) 0.0107(4) Uani 1 1 d . .
C22 C 0.5186(2) 0.83035(16) 0.26082(15) 0.0157(5) Uani 1 1 d . .
H22 H 0.5038 0.8675 0.2123 0.019 Uiso 1 1 calc R U
C17 C 0.3173(2) 0.70141(15) 0.39719(15) 0.0123(5) Uani 1 1 d . .
H17 H 0.2298 0.7089 0.3612 0.015 Uiso 1 1 calc R U
C25 C 0.1932(2) 0.53734(16) 0.53010(15) 0.0135(5) Uani 1 1 d . .
H25A H 0.1306 0.5278 0.5702 0.016 Uiso 1 1 calc R U
H25B H 0.1569 0.4786 0.4672 0.016 Uiso 1 1 calc R U
C19 C 0.5663(2) 0.72527(15) 0.40956(14) 0.0111(5) Uani 1 1 d . .
C28 C 0.5128(2) 0.46959(15) 0.81097(15) 0.0133(5) Uani 1 1 d . .
H28 H 0.4323 0.4458 0.8277 0.016 Uiso 1 1 calc R U
C13 C 0.8040(2) 1.18997(17) 0.98520(15) 0.0171(5) Uani 1 1 d . .
H13 H 0.7447 1.2236 0.9500 0.021 Uiso 1 1 calc R U
C2 C 0.2010(2) 0.76198(16) 0.76055(15) 0.0130(5) Uani 1 1 d . .
C20 C 0.6741(2) 0.76619(15) 0.37567(15) 0.0129(5) Uani 1 1 d . .
H20 H 0.7643 0.7582 0.4031 0.015 Uiso 1 1 calc R U
C21 C 0.6503(2) 0.81765(16) 0.30325(15) 0.0164(5) Uani 1 1 d . .
H21 H 0.7246 0.8450 0.2818 0.020 Uiso 1 1 calc R U
C24 C 0.1995(2) 0.63712(16) 0.50311(15) 0.0130(5) Uani 1 1 d . .
H24A H 0.1129 0.6298 0.4469 0.016 Uiso 1 1 calc R U
H24B H 0.2095 0.6929 0.5632 0.016 Uiso 1 1 calc R U
C8 C 0.5180(2) 0.71485(16) 0.92975(15) 0.0162(5) Uani 1 1 d . .
H8A H 0.5760 0.6947 0.8893 0.019 Uiso 1 1 calc R U
H8B H 0.4628 0.6523 0.9381 0.019 Uiso 1 1 calc R U
C36 C 0.5647(2) 0.98815(16) 0.53004(15) 0.0157(5) Uani 1 1 d . .
H36A H 0.6398 1.0532 0.5691 0.019 Uiso 1 1 calc R U
H36B H 0.5983 0.9472 0.4816 0.019 Uiso 1 1 calc R U
C30 C 0.7589(2) 0.50487(16) 0.84749(15) 0.0154(5) Uani 1 1 d . .
H30 H 0.8485 0.5079 0.8912 0.019 Uiso 1 1 calc R U
C3 C 0.0614(2) 0.70170(17) 0.70820(16) 0.0187(5) Uani 1 1 d . .
H3 H 0.0325 0.6355 0.7158 0.022 Uiso 1 1 calc R U
C29 C 0.6418(2) 0.47211(16) 0.87316(15) 0.0157(5) Uani 1 1 d . .
H29 H 0.6510 0.4516 0.9334 0.019 Uiso 1 1 calc R U
C9 C 0.6107(2) 0.78991(16) 1.03392(15) 0.0179(5) Uani 1 1 d . .
H9A H 0.5569 0.7960 1.0808 0.022 Uiso 1 1 calc R U
H9B H 0.6913 0.7660 1.0645 0.022 Uiso 1 1 calc R U
C14 C 0.9471(3) 1.23473(19) 1.02314(16) 0.0236(6) Uani 1 1 d . .
H14 H 0.9849 1.2979 1.0125 0.028 Uiso 1 1 calc R U
C10 C 0.7847(2) 0.94874(17) 1.06489(15) 0.0167(5) Uani 1 1 d . .
H10 H 0.8474 0.9270 1.1127 0.020 Uiso 1 1 calc R U
C16 C 0.9811(2) 1.09560(18) 1.08993(16) 0.0218(5) Uani 1 1 d . .
H16 H 1.0420 1.0640 1.1267 0.026 Uiso 1 1 calc R U
C6 C 0.1460(2) 0.89341(17) 0.68360(15) 0.0187(5) Uani 1 1 d . .
H6 H 0.1739 0.9582 0.6728 0.022 Uiso 1 1 calc R U
C35 C 0.5363(2) 0.92938(16) 0.60382(15) 0.0147(5) Uani 1 1 d . .
H35A H 0.4546 0.8681 0.5656 0.018 Uiso 1 1 calc R U
H35B H 0.5117 0.9733 0.6562 0.018 Uiso 1 1 calc R U
C4 C -0.0346(3) 0.73606(18) 0.64614(17) 0.0218(5) Uani 1 1 d . .
H4 H -0.1293 0.6952 0.6128 0.026 Uiso 1 1 calc R U
C15 C 1.0366(3) 1.18835(19) 1.07670(17) 0.0246(6) Uani 1 1 d . .
H15 H 1.1348 1.2202 1.1038 0.029 Uiso 1 1 calc R U
C5 C 0.0104(3) 0.83198(18) 0.63345(16) 0.0224(6) Uani 1 1 d . .
H5 H -0.0542 0.8556 0.5891 0.027 Uiso 1 1 calc R U
O7 O 1.0133(3) 0.10395(19) 0.72690(19) 0.0773(8) Uani 1 1 d . .
H7 H 1.0108 0.1614 0.7582 0.116 Uiso 1 1 calc R U
C37 C 0.9640(4) 0.0905(3) 0.6176(3) 0.0698(11) Uani 1 1 d . .
H37A H 0.9548 0.1556 0.6055 0.105 Uiso 1 1 calc R U
H37B H 0.8727 0.0383 0.5852 0.105 Uiso 1 1 calc R U
H37C H 1.0311 0.0685 0.5884 0.105 Uiso 1 1 calc R U

loop_
_atom_site_aniso_label
_atom_site_aniso_U_11
_atom_site_aniso_U_22
_atom_site_aniso_U_33
_atom_site_aniso_U_23
_atom_site_aniso_U_13
_atom_site_aniso_U_12
Mn1 0.01331(18) 0.00855(17) 0.00824(16) 0.00103(12) 0.00143(13) 0.00290(14)
Mn2 0.00909(17) 0.01022(17) 0.00906(16) 0.00391(12) 0.00367(13) 0.00331(14)
P1 0.0154(3) 0.0251(3) 0.0210(3) 0.0129(3) 0.0088(3) 0.0099(3)
O5 0.0166(9) 0.0092(8) 0.0098(7) 0.0019(6) 0.0035(6) 0.0015(7)
O1 0.0117(8) 0.0131(8) 0.0110(7) 0.0060(6) 0.0051(6) 0.0049(6)
F2 0.0269(9) 0.0212(8) 0.0400(8) 0.0084(6) 0.0139(7) 0.0030(7)
O2 0.0131(8) 0.0117(8) 0.0099(7) 0.0057(6) 0.0046(6) 0.0034(6)
O6 0.0166(9) 0.0150(8) 0.0075(7) -0.0011(6) 0.0037(6) 0.0034(7)
O4 0.0121(8) 0.0106(8) 0.0127(7) 0.0000(6) 0.0020(6) 0.0020(6)
O3 0.0134(9) 0.0116(8) 0.0114(7) 0.0023(6) 0.0000(6) 0.0007(7)
F1 0.0427(10) 0.0365(9) 0.0212(7) 0.0135(6) 0.0028(7) 0.0236(8)
F6 0.0304(9) 0.0746(12) 0.0183(7) 0.0098(8) 0.0114(7) 0.0231(9)
F3 0.0433(11) 0.0253(8) 0.0466(9) -0.0002(7) 0.0310(8) 0.0087(8)
F5 0.0171(8) 0.0519(10) 0.0344(8) 0.0238(8) 0.0033(6) -0.0024(7)
F4 0.0252(9) 0.0347(9) 0.0569(10) 0.0275(8) -0.0037(7) 0.0098(8)
N1 0.0092(9) 0.0082(9) 0.0095(8) 0.0015(7) 0.0020(7) 0.0014(7)
N4 0.0178(11) 0.0095(9) 0.0100(8) 0.0027(7) 0.0064(8) 0.0049(8)
N3 0.0196(11) 0.0117(9) 0.0091(9) 0.0020(7) 0.0059(8) 0.0085(8)
N2 0.0103(10) 0.0092(9) 0.0106(9) 0.0014(7) 0.0028(7) 0.0026(8)
C27 0.0123(11) 0.0064(10) 0.0084(10) -0.0006(8) 0.0028(8) 0.0021(9)
C12 0.0132(12) 0.0153(11) 0.0081(10) -0.0033(8) 0.0044(9) 0.0027(10)
C18 0.0161(12) 0.0093(11) 0.0071(10) 0.0000(8) 0.0035(9) 0.0036(9)
C1 0.0229(13) 0.0102(11) 0.0133(11) 0.0018(9) 0.0123(10) 0.0034(10)
C7 0.0145(12) 0.0136(11) 0.0088(10) -0.0006(8) 0.0050(9) 0.0025(9)
C26 0.0116(11) 0.0099(11) 0.0120(10) 0.0006(8) 0.0061(9) 0.0007(9)
C32 0.0147(12) 0.0055(10) 0.0081(10) 0.0000(8) 0.0043(9) 0.0034(9)
C11 0.0144(12) 0.0165(12) 0.0097(10) -0.0025(9) 0.0034(9) 0.0041(10)
C34 0.0166(12) 0.0116(11) 0.0099(10) 0.0021(8) 0.0047(9) 0.0018(9)
C31 0.0121(12) 0.0145(12) 0.0139(11) 0.0036(9) 0.0045(9) 0.0037(10)
C23 0.0196(13) 0.0133(11) 0.0099(10) 0.0016(9) 0.0033(9) 0.0069(10)
C33 0.0081(11) 0.0148(11) 0.0101(10) 0.0044(9) 0.0014(8) 0.0068(9)
C22 0.0257(14) 0.0126(11) 0.0097(10) 0.0039(9) 0.0071(10) 0.0055(10)
C17 0.0145(12) 0.0116(11) 0.0086(10) 0.0010(8) 0.0013(9) 0.0049(9)
C25 0.0085(11) 0.0163(12) 0.0125(11) 0.0033(9) 0.0015(9) 0.0011(9)
C19 0.0178(12) 0.0072(10) 0.0059(10) -0.0009(8) 0.0037(9) 0.0024(9)
C28 0.0177(13) 0.0103(11) 0.0123(10) 0.0021(8) 0.0072(9) 0.0034(10)
C13 0.0191(13) 0.0170(12) 0.0123(11) 0.0012(9) 0.0050(9) 0.0030(10)
C2 0.0160(12) 0.0122(11) 0.0099(10) 0.0001(8) 0.0064(9) 0.0029(10)
C20 0.0152(12) 0.0104(11) 0.0120(10) 0.0017(8) 0.0047(9) 0.0032(9)
C21 0.0225(13) 0.0136(12) 0.0131(11) 0.0013(9) 0.0108(10) 0.0017(10)
C24 0.0117(12) 0.0168(12) 0.0121(10) 0.0050(9) 0.0043(9) 0.0063(10)
C8 0.0216(13) 0.0117(11) 0.0198(12) 0.0070(9) 0.0096(10) 0.0080(10)
C36 0.0227(14) 0.0110(11) 0.0129(11) 0.0034(9) 0.0055(9) 0.0050(10)
C30 0.0150(12) 0.0170(12) 0.0116(11) 0.0030(9) 0.0005(9) 0.0063(10)
C3 0.0191(13) 0.0140(12) 0.0188(12) -0.0012(9) 0.0090(10) -0.0008(10)
C29 0.0236(14) 0.0171(12) 0.0086(10) 0.0059(9) 0.0049(9) 0.0088(10)
C9 0.0255(14) 0.0176(12) 0.0138(11) 0.0082(9) 0.0060(10) 0.0098(11)
C14 0.0202(14) 0.0237(14) 0.0213(12) -0.0001(10) 0.0103(10) -0.0025(11)
C10 0.0175(13) 0.0221(13) 0.0105(10) 0.0013(9) 0.0031(9) 0.0118(11)
C16 0.0158(13) 0.0291(14) 0.0152(11) -0.0020(10) 0.0031(10) 0.0080(11)
C6 0.0211(13) 0.0171(12) 0.0143(11) 0.0040(9) 0.0017(10) 0.0047(11)
C35 0.0188(13) 0.0116(11) 0.0121(11) 0.0026(9) 0.0041(9) 0.0039(10)
C4 0.0142(13) 0.0213(13) 0.0209(12) -0.0037(10) 0.0034(10) 0.0007(11)
C15 0.0120(13) 0.0309(15) 0.0208(12) -0.0047(11) 0.0054(10) -0.0009(11)
C5 0.0182(14) 0.0244(14) 0.0171(12) 0.0014(10) -0.0014(10) 0.0064(11)
O7 0.092(2) 0.0652(19) 0.0792(18) 0.0279(14) 0.0272(16) 0.0289(18)
C37 0.051(3) 0.076(3) 0.070(3) 0.022(2) 0.009(2) 0.009(2)

loop_
_atom_type_symbol
_atom_type_description
_atom_type_scat_dispersion_real
_atom_type_scat_dispersion_imag
_atom_type_scat_source
C C 0.0033 0.0016 'International Tables Vol C Tables 4.2.6.8 and 6.1.1.4'
H H 0.0000 0.0000 'International Tables Vol C Tables 4.2.6.8 and 6.1.1.4'
N N 0.0061 0.0033 'International Tables Vol C Tables 4.2.6.8 and 6.1.1.4'
O O 0.0106 0.0060 'International Tables Vol C Tables 4.2.6.8 and 6.1.1.4'
F F 0.0171 0.0103 'International Tables Vol C Tables 4.2.6.8 and 6.1.1.4'
P P 0.1023 0.0942 'International Tables Vol C Tables 4.2.6.8 and 6.1.1.4'
Mn Mn 0.3368 0.7283 'International Tables Vol C Tables 4.2.6.8 and 6.1.1.4'

loop_
_geom_angle_atom_site_label_1
_geom_angle_atom_site_label_2
_geom_angle_atom_site_label_3
_geom_angle
_geom_angle_site_symmetry_1
O3 Mn1 O4 94.73(6) .
O3 Mn1 N4 91.78(7) .
O4 Mn1 N4 165.40(7) .
O3 Mn1 N3 173.26(8) .
O4 Mn1 N3 89.64(7) .
N4 Mn1 N3 82.83(7) .
O3 Mn1 O6 97.75(6) .
O4 Mn1 O6 97.95(6) .
N4 Mn1 O6 94.09(7) .
N3 Mn1 O6 86.70(7) .
O2 Mn2 O1 94.23(6) .
O2 Mn2 N2 91.58(7) .
O1 Mn2 N2 165.45(7) .
O2 Mn2 N1 167.65(6) .
O1 Mn2 N1 90.09(7) .
N2 Mn2 N1 81.66(7) .
O2 Mn2 O5 101.60(6) .
O1 Mn2 O5 94.02(6) .
N2 Mn2 O5 97.86(6) .
N1 Mn2 O5 89.60(6) .
F6 P1 F4 90.21(9) .
F6 P1 F1 90.51(8) .
F4 P1 F1 179.28(9) .
F6 P1 F3 179.33(9) .
F4 P1 F3 90.46(9) .
F1 P1 F3 88.83(8) .
F6 P1 F2 90.14(8) .
F4 P1 F2 90.15(8) .
F1 P1 F2 89.94(8) .
F3 P1 F2 89.94(8) .
F6 P1 F5 90.79(9) .
F4 P1 F5 89.98(8) .
F1 P1 F5 89.91(8) .
F3 P1 F5 89.12(8) .
F2 P1 F5 179.06(9) .
C33 O5 Mn2 139.62(13) .
C32 O1 Mn2 121.48(12) .
C19 O2 Mn2 130.06(14) .
C33 O6 Mn1 132.70(14) .
C12 O4 Mn1 120.59(13) .
C7 O3 Mn1 129.28(13) .
C26 N1 C25 121.40(18) .
C26 N1 Mn2 124.76(14) .
C25 N1 Mn2 113.82(12) .
C1 N4 C8 121.64(18) .
C1 N4 Mn1 126.24(15) .
C8 N4 Mn1 112.13(13) .
C10 N3 C9 122.47(18) .
C10 N3 Mn1 124.18(15) .
C9 N3 Mn1 113.07(14) .
C17 N2 C24 120.29(18) .
C17 N2 Mn2 126.14(15) .
C24 N2 Mn2 113.57(13) .
C28 C27 C32 119.76(19) .
C28 C27 C26 118.42(19) .
C32 C27 C26 121.79(19) .
O4 C12 C13 119.6(2) .
O4 C12 C11 122.1(2) .
C13 C12 C11 118.2(2) .
C23 C18 C19 119.7(2) .
C23 C18 C17 117.5(2) .
C19 C18 C17 122.69(19) .
N4 C1 C2 125.1(2) .
N4 C1 H1 117.5 .
C2 C1 H1 117.5 .
O3 C7 C6 118.25(19) .
O3 C7 C2 123.80(19) .
C6 C7 C2 117.9(2) .
N1 C26 C27 124.5(2) .
N1 C26 H26 117.7 .
C27 C26 H26 117.7 .
O1 C32 C31 118.64(19) .
O1 C32 C27 122.93(18) .
C31 C32 C27 118.31(19) .
C16 C11 C12 119.2(2) .
C16 C11 C10 118.7(2) .
C12 C11 C10 122.2(2) .
C33 C34 C35 107.87(18) .
C33 C34 H34A 110.1 .
C35 C34 H34A 110.1 .
C33 C34 H34B 110.1 .
C35 C34 H34B 110.1 .
H34A C34 H34B 108.4 .
C30 C31 C32 120.6(2) .
C30 C31 H31 119.7 .
C32 C31 H31 119.7 .
C22 C23 C18 121.4(2) .
C22 C23 H23 119.3 .
C18 C23 H23 119.3 .
O5 C33 O6 122.88(19) .
O5 C33 C34 120.06(17) .
O6 C33 C34 116.96(19) .
C23 C22 C21 118.8(2) .
C23 C22 H22 120.6 .
C21 C22 H22 120.6 .
N2 C17 C18 125.6(2) .
N2 C17 H17 117.2 .
C18 C17 H17 117.2 .
N1 C25 C24 106.90(17) .
N1 C25 H25A 110.3 .
C24 C25 H25A 110.3 .
N1 C25 H25B 110.3 .
C24 C25 H25B 110.3 .
H25A C25 H25B 108.6 .
O2 C19 C20 118.3(2) .
O2 C19 C18 123.56(19) .
C20 C19 C18 118.14(19) .
C29 C28 C27 120.8(2) .
C29 C28 H28 119.6 .
C27 C28 H28 119.6 .
C14 C13 C12 121.3(2) .
C14 C13 H13 119.4 .
C12 C13 H13 119.4 .
C3 C2 C7 119.4(2) .
C3 C2 C1 118.3(2) .
C7 C2 C1 122.4(2) .
C21 C20 C19 120.8(2) .
C21 C20 H20 119.6 .
C19 C20 H20 119.6 .
C20 C21 C22 121.1(2) .
C20 C21 H21 119.4 .
C22 C21 H21 119.4 .
N2 C24 C25 106.91(17) .
N2 C24 H24A 110.3 .
C25 C24 H24A 110.3 .
N2 C24 H24B 110.3 .
C25 C24 H24B 110.3 .
H24A C24 H24B 108.6 .
N4 C8 C9 107.27(17) .
N4 C8 H8A 110.3 .
C9 C8 H8A 110.3 .
N4 C8 H8B 110.3 .
C9 C8 H8B 110.3 .
H8A C8 H8B 108.5 .
C36 C36 C35 112.4(2) 2_676
C36 C36 H36A 109.1 2_676
C35 C36 H36A 109.1 .
C36 C36 H36B 109.1 2_676
C35 C36 H36B 109.1 .
H36A C36 H36B 107.9 .
C31 C30 C29 120.8(2) .
C31 C30 H30 119.6 .
C29 C30 H30 119.6 .
C4 C3 C2 121.7(2) .
C4 C3 H3 119.1 .
C2 C3 H3 119.1 .
C28 C29 C30 119.6(2) .
C28 C29 H29 120.2 .
C30 C29 H29 120.2 .
N3 C9 C8 106.94(17) .
N3 C9 H9A 110.3 .
C8 C9 H9A 110.3 .
N3 C9 H9B 110.3 .
C8 C9 H9B 110.3 .
H9A C9 H9B 108.6 .
C13 C14 C15 120.8(2) .
C13 C14 H14 119.6 .
C15 C14 H14 119.6 .
N3 C10 C11 123.9(2) .
N3 C10 H10 118.0 .
C11 C10 H10 118.0 .
C15 C16 C11 121.3(2) .
C15 C16 H16 119.3 .
C11 C16 H16 119.3 .
C5 C6 C7 120.8(2) .
C5 C6 H6 119.6 .
C7 C6 H6 119.6 .
C36 C35 C34 113.54(19) .
C36 C35 H35A 108.9 .
C34 C35 H35A 108.9 .
C36 C35 H35B 108.9 .
C34 C35 H35B 108.9 .
H35A C35 H35B 107.7 .
C3 C4 C5 118.4(2) .
C3 C4 H4 120.8 .
C5 C4 H4 120.8 .
C16 C15 C14 119.2(2) .
C16 C15 H15 120.4 .
C14 C15 H15 120.4 .
C6 C5 C4 121.6(2) .
C6 C5 H5 119.2 .
C4 C5 H5 119.2 .
C37 O7 H7 109.5 .
O7 C37 H37A 109.5 .
O7 C37 H37B 109.5 .
H37A C37 H37B 109.5 .
O7 C37 H37C 109.5 .
H37A C37 H37C 109.5 .
H37B C37 H37C 109.5 .

loop_
_geom_bond_atom_site_label_1
_geom_bond_atom_site_label_2
_geom_bond_distance
_geom_bond_site_symmetry_2
Mn1 O3 1.8715(14) .
Mn1 O4 1.9005(14) .
Mn1 N4 1.9750(18) .
Mn1 N3 1.9847(17) .
Mn1 O6 2.0911(15) .
Mn2 O2 1.8781(15) .
Mn2 O1 1.8906(14) .
Mn2 N2 1.9846(17) .
Mn2 N1 1.9921(18) .
Mn2 O5 2.1195(14) .
P1 F6 1.5800(15) .
P1 F4 1.5857(14) .
P1 F1 1.6021(14) .
P1 F3 1.6024(15) .
P1 F2 1.6049(15) .
P1 F5 1.6057(15) .
O5 C33 1.265(2) .
O1 C32 1.348(2) .
O2 C19 1.329(2) .
O6 C33 1.268(2) .
O4 C12 1.343(3) .
O3 C7 1.324(2) .
N1 C26 1.285(2) .
N1 C25 1.472(3) .
N4 C1 1.286(3) .
N4 C8 1.471(3) .
N3 C10 1.286(3) .
N3 C9 1.466(3) .
N2 C17 1.296(2) .
N2 C24 1.476(3) .
C27 C28 1.405(3) .
C27 C32 1.410(3) .
C27 C26 1.439(3) .
C12 C13 1.397(3) .
C12 C11 1.426(3) .
C18 C23 1.406(3) .
C18 C19 1.414(3) .
C18 C17 1.430(3) .
C1 C2 1.441(3) .
C1 H1 0.9500 .
C7 C6 1.408(3) .
C7 C2 1.417(3) .
C26 H26 0.9500 .
C32 C31 1.402(3) .
C11 C16 1.405(3) .
C11 C10 1.447(3) .
C34 C33 1.507(3) .
C34 C35 1.530(3) .
C34 H34A 0.9900 .
C34 H34B 0.9900 .
C31 C30 1.383(3) .
C31 H31 0.9500 .
C23 C22 1.375(3) .
C23 H23 0.9500 .
C22 C21 1.399(3) .
C22 H22 0.9500 .
C17 H17 0.9500 .
C25 C24 1.518(3) .
C25 H25A 0.9900 .
C25 H25B 0.9900 .
C19 C20 1.408(3) .
C28 C29 1.372(3) .
C28 H28 0.9500 .
C13 C14 1.381(3) .
C13 H13 0.9500 .
C2 C3 1.405(3) .
C20 C21 1.378(3) .
C20 H20 0.9500 .
C21 H21 0.9500 .
C24 H24A 0.9900 .
C24 H24B 0.9900 .
C8 C9 1.524(3) .
C8 H8A 0.9900 .
C8 H8B 0.9900 .
C36 C36 1.522(4) 2_676
C36 C35 1.524(3) .
C36 H36A 0.9900 .
C36 H36B 0.9900 .
C30 C29 1.388(3) .
C30 H30 0.9500 .
C3 C4 1.377(3) .
C3 H3 0.9500 .
C29 H29 0.9500 .
C9 H9A 0.9900 .
C9 H9B 0.9900 .
C14 C15 1.392(3) .
C14 H14 0.9500 .
C10 H10 0.9500 .
C16 C15 1.379(3) .
C16 H16 0.9500 .
C6 C5 1.375(3) .
C6 H6 0.9500 .
C35 H35A 0.9900 .
C35 H35B 0.9900 .
C4 C5 1.391(3) .
C4 H4 0.9500 .
C15 H15 0.9500 .
C5 H5 0.9500 .
O7 C37 1.452(4) .
O7 H7 0.8400 .
C37 H37A 0.9800 .
C37 H37B 0.9800 .
C37 H37C 0.9800 .
